data_2300124
loop_
_publ_author_name
'Trzop, Elzbieta'
'Buron-Le Cointe, Marylise'
'Cailleau, Herv\'e'
'Toupet, Lo\"ic'
'Molnar, Gabor'
'Bousseksou, Azzedine'
'Gaspar, Ana B.'
'Real, Jos\'e Antonio'
'Collet, Eric'

_publ_section_title
;
 Structural investigation of the photoinduced spin conversion in the
 dinuclear compound {[Fe(bt)(NCS)~2~]~2~(bpym)}: toward controlled
 multi-stepped molecular switches
;
_journal_coeditor_code DB5014
_journal_issue 1
_journal_name_full 'Journal of Applied Crystallography'
_journal_page_first 158
_journal_page_last 164
_journal_paper_doi 10.1107/S002188980605028X
_journal_volume 40
_journal_year 2007
_chemical_formula_sum 'C24 H22 Fe2 N12 S8'
_chemical_formula_weight 846.72
_chemical_name_systematic
;
 ?
;
_space_group_IT_number 2
_symmetry_cell_setting triclinic
_symmetry_space_group_name_Hall '-P 1'
_symmetry_space_group_name_H-M 'P -1'
_atom_sites_solution_hydrogens geom
_atom_sites_solution_primary direct
_atom_sites_solution_secondary difmap
_audit_creation_method SHELXL-97
_cell_angle_alpha 73.63(2)
_cell_angle_beta 80.290(10)
_cell_angle_gamma 67.25(2)
_cell_formula_units_Z 1
_cell_length_a 8.6420(10)
_cell_length_b 9.224(2)
_cell_length_c 12.050(3)
_cell_measurement_temperature 23.0(10)
_cell_volume 848.0(3)
_computing_cell_refinement 'CrysAlis RED, Oxford Diffraction Ltd.,Version 1.171.26'
_computing_data_collection 'CrysAlis CCD, Oxford Diffraction Ltd.,Version 1.171.26'
_computing_data_reduction 'CrysAlis RED, Oxford Diffraction Ltd.,Version 1.171.26'
_computing_molecular_graphics 'PLATON_(Spek, 1998)'
_computing_publication_material 'SHELXL-97 (Sheldrick, 1997)'
_computing_structure_refinement 'SHELXL-97 (Sheldrick, 1997)'
_computing_structure_solution 'SIR-97_(Altomare & al., 1998)'
_diffrn_ambient_temperature 293(2)
_diffrn_detector_area_resol_mean 19.64
_diffrn_measured_fraction_theta_full 0.907
_diffrn_measured_fraction_theta_max 0.907
_diffrn_measurement_device_type 'CCD Saphire 3 Xcalibur'
_diffrn_measurement_method 'omega scan'
_diffrn_radiation_monochromator graphite
_diffrn_radiation_source 'fine-focus sealed tube'
_diffrn_radiation_type MoK\a
_diffrn_radiation_wavelength 0.71069
_diffrn_reflns_av_R_equivalents 0.0450
_diffrn_reflns_av_sigmaI/netI 0.0528
_diffrn_reflns_limit_h_max 11
_diffrn_reflns_limit_h_min -11
_diffrn_reflns_limit_k_max 11
_diffrn_reflns_limit_k_min -11
_diffrn_reflns_limit_l_max 15
_diffrn_reflns_limit_l_min -15
_diffrn_reflns_number 10910
_diffrn_reflns_theta_full 26.99
_diffrn_reflns_theta_max 26.99
_diffrn_reflns_theta_min 2.67
_exptl_absorpt_coefficient_mu 1.387
_exptl_absorpt_correction_type none
_exptl_crystal_colour black
_exptl_crystal_density_diffrn 1.658
_exptl_crystal_density_method 'not measured'
_exptl_crystal_description block
_exptl_crystal_F_000 430
_exptl_crystal_size_max 0.1
_exptl_crystal_size_mid 0.1
_exptl_crystal_size_min 0.1
_refine_diff_density_max 0.843
_refine_diff_density_min -0.590
_refine_ls_extinction_method none
_refine_ls_goodness_of_fit_ref 1.054
_refine_ls_hydrogen_treatment constr
_refine_ls_matrix_type full
_refine_ls_number_parameters 208
_refine_ls_number_reflns 3358
_refine_ls_number_restraints 0
_refine_ls_restrained_S_all 1.054
_refine_ls_R_factor_all 0.0634
_refine_ls_R_factor_gt 0.0401
_refine_ls_shift/su_max 0.000
_refine_ls_shift/su_mean 0.000
_refine_ls_structure_factor_coef Fsqd
_refine_ls_weighting_details 'calc w=1/[\s^2^(Fo^2^)+(0.0666P)^2^+0.2166P] where P=(Fo^2^+2Fc^2^)/3'
_refine_ls_weighting_scheme calc
_refine_ls_wR_factor_gt 0.1106
_refine_ls_wR_factor_ref 0.1162
_reflns_number_gt 2433
_reflns_number_total 3358
_reflns_threshold_expression >2sigma(I)
_cod_data_source_file db5014.cif
_cod_data_source_block photoHSHS-23K
_cod_depositor_comments
;
The following automatic conversions were performed:
'_symmetry_cell_setting' value 'Triclinic' changed to 'triclinic'
according to '/home/saulius/struct/CIF-dictionaries/cif_core.dic'
dictionary named 'cif_core.dic' version 2.4.1 from 2010-06-29.

Automatic conversion script
Id: cif_fix_enum 1527 2010-12-29 10:47:43Z saulius 

The following automatic conversions were performed:

'_symmetry_cell_setting' value 'Triclinic' changed to 'triclinic'
according to /home/saulius/struct/CIF-dictionaries/cif_core.dic
dictionary named 'cif_core.dic' version 2.4.1 from 2010-06-29.

Automatic conversion script
Id: cif_fix_values 1715 2011-07-08 13:25:40Z adriana 

2019-10-26
Z value and formula fixed to values more according to usual
chemical conventions.                 miguel
;
_cod_original_formula_sum 'C12 H11 Fe N6 S4'
_cod_original_formula_weight 423.36
_cod_original_formula_units_Z 2
_cod_original_sg_symbol_H-M P-1
_cod_database_code 2300124
_cod_database_fobs_code 2300124

loop_
_symmetry_equiv_pos_as_xyz
'x, y, z'
'-x, -y, -z'

loop_
_atom_site_type_symbol
_atom_site_label
_atom_site_fract_x
_atom_site_fract_y
_atom_site_fract_z
_atom_site_U_iso_or_equiv
_atom_site_adp_type
_atom_site_calc_flag
_atom_site_refinement_flags
_atom_site_occupancy
_atom_site_disorder_assembly
_atom_site_disorder_group
Fe Fe1 0.83324(7) 0.22564(7) 0.79169(4) 0.01562(16) Uani d . 1 . .
S S1 0.31893(13) 0.22796(13) 1.02295(9) 0.0254(3) Uani d . 1 . .
S S2 0.74282(13) 0.11766(13) 0.44124(8) 0.0227(2) Uani d . 1 . .
S S3 0.88667(13) 0.71390(13) 0.59391(8) 0.0227(2) Uani d . 1 . .
S S4 1.27151(13) 0.41835(13) 0.64048(9) 0.0248(3) Uani d . 1 . .
N N1 0.5924(4) 0.2578(4) 0.8680(3) 0.0198(7) Uani d . 1 . .
N N2 0.8011(4) 0.1791(4) 0.6415(3) 0.0191(7) Uani d . 1 . .
N N3 0.7869(4) 0.4809(4) 0.7261(3) 0.0193(7) Uani d . 1 . .
N N4 1.0859(4) 0.2418(4) 0.7318(3) 0.0185(7) Uani d . 1 . .
N N5 0.9712(4) -0.0313(4) 0.8653(2) 0.0159(7) Uani d . 1 . .
N N6 1.1028(4) -0.2152(4) 1.0343(2) 0.0158(7) Uani d . 1 . .
C C1 0.4780(5) 0.2457(5) 0.9322(3) 0.0185(8) Uani d . 1 . .
C C2 0.7782(5) 0.1540(5) 0.5577(3) 0.0175(8) Uani d . 1 . .
C C3 0.6307(5) 0.6180(5) 0.7010(3) 0.0231(9) Uani d . 1 . .
H H3A 0.5545 0.6221 0.7701 0.028 Uiso calc R 1 . .
H H3B 0.5769 0.6066 0.6412 0.028 Uiso calc R 1 . .
C C4 0.6703(5) 0.7762(5) 0.6595(3) 0.0231(9) Uani d . 1 . .
H H4A 0.6624 0.8222 0.7244 0.028 Uiso calc R 1 . .
H H4B 0.5930 0.8558 0.6031 0.028 Uiso calc R 1 . .
C C5 0.9160(5) 0.5162(5) 0.6747(3) 0.0187(8) Uani d . 1 . .
C C6 1.0815(5) 0.3857(5) 0.6851(3) 0.0191(9) Uani d . 1 . .
C C7 1.3813(5) 0.1983(5) 0.6699(3) 0.0240(9) Uani d . 1 . .
H H7A 1.4089 0.1621 0.5985 0.029 Uiso calc R 1 . .
H H7B 1.4843 0.1670 0.7072 0.029 Uiso calc R 1 . .
C C8 1.2589(5) 0.1252(5) 0.7505(3) 0.0238(9) Uani d . 1 . .
H H8A 1.2713 0.0243 0.7337 0.029 Uiso calc R 1 . .
H H8B 1.2829 0.1030 0.8307 0.029 Uiso calc R 1 . .
C C9 1.0157(4) -0.1565(5) 0.8145(3) 0.0169(8) Uani d . 1 . .
H H9 0.9849 -0.1365 0.7398 0.020 Uiso calc R 1 . .
C C10 1.1053(5) -0.3127(5) 0.8704(3) 0.0198(8) Uani d . 1 . .
H H10 1.1371 -0.3975 0.8341 0.024 Uiso calc R 1 . .
C C11 1.1468(5) -0.3395(5) 0.9824(3) 0.0198(8) Uani d . 1 . .
H H11 1.2055 -0.4442 1.0225 0.024 Uiso calc R 1 . .
C C12 1.0214(4) -0.0692(4) 0.9729(3) 0.0147(8) Uani d . 1 . .

loop_
_atom_site_aniso_label
_atom_site_aniso_U_11
_atom_site_aniso_U_22
_atom_site_aniso_U_33
_atom_site_aniso_U_12
_atom_site_aniso_U_13
_atom_site_aniso_U_23
Fe1 0.0129(3) 0.0217(3) 0.0131(3) -0.0065(3) 0.0004(2) -0.0057(2)
S1 0.0237(6) 0.0280(6) 0.0267(5) -0.0125(5) 0.0110(4) -0.0128(4)
S2 0.0229(6) 0.0339(6) 0.0161(4) -0.0138(5) 0.0010(4) -0.0092(4)
S3 0.0225(6) 0.0275(6) 0.0204(5) -0.0119(5) 0.0004(4) -0.0062(4)
S4 0.0211(6) 0.0321(6) 0.0271(5) -0.0136(5) 0.0051(4) -0.0142(4)
N1 0.0168(18) 0.0254(19) 0.0147(14) -0.0057(16) -0.0026(13) -0.0030(13)
N2 0.0161(18) 0.0262(19) 0.0143(15) -0.0071(16) -0.0017(12) -0.0043(13)
N3 0.0157(18) 0.0265(19) 0.0163(15) -0.0071(16) -0.0020(13) -0.0058(13)
N4 0.0155(18) 0.0270(19) 0.0164(15) -0.0088(16) 0.0010(12) -0.0100(13)
N5 0.0124(17) 0.0241(18) 0.0132(14) -0.0082(15) 0.0001(12) -0.0056(13)
N6 0.0113(17) 0.0219(17) 0.0151(14) -0.0061(15) 0.0026(12) -0.0075(13)
C1 0.020(2) 0.0167(19) 0.0190(18) -0.0043(18) -0.0033(16) -0.0060(15)
C2 0.012(2) 0.019(2) 0.0175(18) -0.0044(17) 0.0007(14) -0.0002(15)
C3 0.016(2) 0.027(2) 0.026(2) -0.007(2) -0.0022(16) -0.0064(17)
C4 0.018(2) 0.026(2) 0.0219(19) -0.005(2) -0.0018(16) -0.0055(16)
C5 0.023(2) 0.023(2) 0.0146(17) -0.012(2) -0.0017(15) -0.0063(15)
C6 0.018(2) 0.030(2) 0.0135(17) -0.011(2) 0.0013(15) -0.0087(16)
C7 0.015(2) 0.030(2) 0.030(2) -0.008(2) 0.0056(17) -0.0171(18)
C8 0.019(2) 0.029(2) 0.025(2) -0.008(2) 0.0045(16) -0.0143(17)
C9 0.014(2) 0.027(2) 0.0125(16) -0.0086(19) 0.0007(14) -0.0072(15)
C10 0.016(2) 0.027(2) 0.0190(18) -0.0071(19) 0.0042(15) -0.0132(16)
C11 0.016(2) 0.023(2) 0.0211(18) -0.0079(18) 0.0026(15) -0.0085(16)
C12 0.013(2) 0.023(2) 0.0125(16) -0.0086(18) 0.0033(14) -0.0090(15)

loop_
_atom_type_symbol
_atom_type_description
_atom_type_scat_dispersion_real
_atom_type_scat_dispersion_imag
_atom_type_scat_source
C C 0.0033 0.0016 'International Tables Vol C Tables 4.2.6.8 and 6.1.1.4'
H H 0.0000 0.0000 'International Tables Vol C Tables 4.2.6.8 and 6.1.1.4'
N N 0.0061 0.0033 'International Tables Vol C Tables 4.2.6.8 and 6.1.1.4'
S S 0.1246 0.1234 'International Tables Vol C Tables 4.2.6.8 and 6.1.1.4'
Fe Fe 0.3463 0.8444 'International Tables Vol C Tables 4.2.6.8 and 6.1.1.4'

loop_
_geom_angle_atom_site_label_1
_geom_angle_atom_site_label_2
_geom_angle_atom_site_label_3
_geom_angle_site_symmetry_1
_geom_angle_site_symmetry_3
_geom_angle
_geom_angle_publ_flag
N2 Fe1 N1 . . 97.68(12) ?
N2 Fe1 N3 . . 97.80(12) ?
N1 Fe1 N3 . . 94.80(12) ?
N2 Fe1 N5 . . 92.11(12) ?
N1 Fe1 N5 . . 102.59(12) ?
N3 Fe1 N5 . . 158.64(12) ?
N2 Fe1 N6 . 2_757 166.95(12) ?
N1 Fe1 N6 . 2_757 85.13(11) ?
N3 Fe1 N6 . 2_757 94.64(12) ?
N5 Fe1 N6 . 2_757 74.84(11) ?
N2 Fe1 N4 . . 94.58(11) ?
N1 Fe1 N4 . . 164.96(13) ?
N3 Fe1 N4 . . 74.86(12) ?
N5 Fe1 N4 . . 85.57(11) ?
N6 Fe1 N4 2_757 . 84.88(11) ?
C5 S3 C4 . . 88.21(18) ?
C6 S4 C7 . . 88.71(18) ?
C1 N1 Fe1 . . 163.5(3) ?
C2 N2 Fe1 . . 178.1(3) ?
C5 N3 C3 . . 111.7(3) ?
C5 N3 Fe1 . . 115.1(3) ?
C3 N3 Fe1 . . 130.8(2) ?
C6 N4 C8 . . 112.4(3) ?
C6 N4 Fe1 . . 113.7(3) ?
C8 N4 Fe1 . . 133.1(2) ?
C12 N5 C9 . . 115.8(3) ?
C12 N5 Fe1 . . 116.4(2) ?
C9 N5 Fe1 . . 127.9(2) ?
C12 N6 C11 . . 117.0(3) ?
C12 N6 Fe1 . 2_757 115.4(2) ?
C11 N6 Fe1 . 2_757 127.5(3) ?
N1 C1 S1 . . 179.5(4) ?
N2 C2 S2 . . 178.8(3) ?
N3 C3 C4 . . 109.0(3) ?
N3 C3 H3A . . 109.9 ?
C4 C3 H3A . . 109.9 ?
N3 C3 H3B . . 109.9 ?
C4 C3 H3B . . 109.9 ?
H3A C3 H3B . . 108.3 ?
C3 C4 S3 . . 104.8(3) ?
C3 C4 H4A . . 110.8 ?
S3 C4 H4A . . 110.8 ?
C3 C4 H4B . . 110.8 ?
S3 C4 H4B . . 110.8 ?
H4A C4 H4B . . 108.9 ?
N3 C5 C6 . . 117.7(3) ?
N3 C5 S3 . . 119.3(3) ?
C6 C5 S3 . . 123.0(3) ?
N4 C6 C5 . . 117.7(3) ?
N4 C6 S4 . . 118.8(3) ?
C5 C6 S4 . . 123.5(3) ?
C8 C7 S4 . . 105.7(3) ?
C8 C7 H7A . . 110.6 ?
S4 C7 H7A . . 110.6 ?
C8 C7 H7B . . 110.6 ?
S4 C7 H7B . . 110.6 ?
H7A C7 H7B . . 108.7 ?
N4 C8 C7 . . 108.6(3) ?
N4 C8 H8A . . 110.0 ?
C7 C8 H8A . . 110.0 ?
N4 C8 H8B . . 110.0 ?
C7 C8 H8B . . 110.0 ?
H8A C8 H8B . . 108.4 ?
N5 C9 C10 . . 121.8(3) ?
N5 C9 H9 . . 119.1 ?
C10 C9 H9 . . 119.1 ?
C9 C10 C11 . . 117.9(4) ?
C9 C10 H10 . . 121.1 ?
C11 C10 H10 . . 121.1 ?
N6 C11 C10 . . 120.9(4) ?
N6 C11 H11 . . 119.6 ?
C10 C11 H11 . . 119.6 ?
N6 C12 N5 . . 126.6(3) ?
N6 C12 C12 . 2_757 117.6(4) ?
N5 C12 C12 . 2_757 115.9(4) ?

loop_
_geom_bond_atom_site_label_1
_geom_bond_atom_site_label_2
_geom_bond_site_symmetry_2
_geom_bond_distance
_geom_bond_publ_flag
Fe1 N2 . 2.058(3) ?
Fe1 N1 . 2.072(3) ?
Fe1 N3 . 2.158(3) ?
Fe1 N5 . 2.193(3) ?
Fe1 N6 2_757 2.225(3) ?
Fe1 N4 . 2.229(3) ?
S1 C1 . 1.636(4) ?
S2 C2 . 1.632(4) ?
S3 C5 . 1.750(4) ?
S3 C4 . 1.838(4) ?
S4 C6 . 1.752(4) ?
S4 C7 . 1.834(4) ?
N1 C1 . 1.170(5) ?
N2 C2 . 1.161(5) ?
N3 C5 . 1.292(5) ?
N3 C3 . 1.454(5) ?
N4 C6 . 1.275(5) ?
N4 C8 . 1.475(5) ?
N5 C12 . 1.345(4) ?
N5 C9 . 1.354(5) ?
N6 C12 . 1.318(5) ?
N6 C11 . 1.355(5) ?
N6 Fe1 2_757 2.225(3) ?
C3 C4 . 1.554(5) ?
C3 H3A . 0.9700 ?
C3 H3B . 0.9700 ?
C4 H4A . 0.9700 ?
C4 H4B . 0.9700 ?
C5 C6 . 1.468(6) ?
C7 C8 . 1.534(5) ?
C7 H7A . 0.9700 ?
C7 H7B . 0.9700 ?
C8 H8A . 0.9700 ?
C8 H8B . 0.9700 ?
C9 C10 . 1.376(5) ?
C9 H9 . 0.9300 ?
C10 C11 . 1.384(5) ?
C10 H10 . 0.9300 ?
C11 H11 . 0.9300 ?
C12 C12 2_757 1.488(7) ?

loop_
_geom_torsion_atom_site_label_1
_geom_torsion_atom_site_label_2
_geom_torsion_atom_site_label_3
_geom_torsion_atom_site_label_4
_geom_torsion_site_symmetry_1
_geom_torsion_site_symmetry_2
_geom_torsion_site_symmetry_3
_geom_torsion_site_symmetry_4
_geom_torsion
_geom_torsion_publ_flag
N2 Fe1 N1 C1 . . . . 122.3(11) ?
N3 Fe1 N1 C1 . . . . -139.2(11) ?
N5 Fe1 N1 C1 . . . . 28.4(11) ?
N6 Fe1 N1 C1 2_757 . . . -44.9(11) ?
N4 Fe1 N1 C1 . . . . -93.4(12) ?
N1 Fe1 N2 C2 . . . . 9(9) ?
N3 Fe1 N2 C2 . . . . -87(9) ?
N5 Fe1 N2 C2 . . . . 112(9) ?
N6 Fe1 N2 C2 2_757 . . . 111(9) ?
N4 Fe1 N2 C2 . . . . -162(9) ?
N2 Fe1 N3 C5 . . . . -85.1(3) ?
N1 Fe1 N3 C5 . . . . 176.4(3) ?
N5 Fe1 N3 C5 . . . . 31.8(5) ?
N6 Fe1 N3 C5 2_757 . . . 90.9(3) ?
N4 Fe1 N3 C5 . . . . 7.5(3) ?
N2 Fe1 N3 C3 . . . . 75.8(3) ?
N1 Fe1 N3 C3 . . . . -22.7(3) ?
N5 Fe1 N3 C3 . . . . -167.3(3) ?
N6 Fe1 N3 C3 2_757 . . . -108.2(3) ?
N4 Fe1 N3 C3 . . . . 168.4(3) ?
N2 Fe1 N4 C6 . . . . 93.9(3) ?
N1 Fe1 N4 C6 . . . . -50.6(6) ?
N3 Fe1 N4 C6 . . . . -2.9(2) ?
N5 Fe1 N4 C6 . . . . -174.3(3) ?
N6 Fe1 N4 C6 2_757 . . . -99.2(3) ?
N2 Fe1 N4 C8 . . . . -97.1(3) ?
N1 Fe1 N4 C8 . . . . 118.3(5) ?
N3 Fe1 N4 C8 . . . . 166.0(3) ?
N5 Fe1 N4 C8 . . . . -5.3(3) ?
N6 Fe1 N4 C8 2_757 . . . 69.8(3) ?
N2 Fe1 N5 C12 . . . . -178.5(2) ?
N1 Fe1 N5 C12 . . . . -80.2(3) ?
N3 Fe1 N5 C12 . . . . 63.6(4) ?
N6 Fe1 N5 C12 2_757 . . . 1.2(2) ?
N4 Fe1 N5 C12 . . . . 87.0(2) ?
N2 Fe1 N5 C9 . . . . 3.2(3) ?
N1 Fe1 N5 C9 . . . . 101.6(3) ?
N3 Fe1 N5 C9 . . . . -114.6(4) ?
N6 Fe1 N5 C9 2_757 . . . -177.1(3) ?
N4 Fe1 N5 C9 . . . . -91.2(3) ?
Fe1 N1 C1 S1 . . . . 3E1(4) ?
Fe1 N2 C2 S2 . . . . -3E1(3) ?
C5 N3 C3 C4 . . . . -20.6(4) ?
Fe1 N3 C3 C4 . . . . 177.9(2) ?
N3 C3 C4 S3 . . . . 27.6(4) ?
C5 S3 C4 C3 . . . . -21.5(3) ?
C3 N3 C5 C6 . . . . -175.5(3) ?
Fe1 N3 C5 C6 . . . . -11.0(4) ?
C3 N3 C5 S3 . . . . 3.2(4) ?
Fe1 N3 C5 S3 . . . . 167.73(17) ?
C4 S3 C5 N3 . . . . 12.2(3) ?
C4 S3 C5 C6 . . . . -169.2(3) ?
C8 N4 C6 C5 . . . . -172.9(3) ?
Fe1 N4 C6 C5 . . . . -1.5(4) ?
C8 N4 C6 S4 . . . . 5.5(4) ?
Fe1 N4 C6 S4 . . . . 176.84(17) ?
N3 C5 C6 N4 . . . . 8.5(5) ?
S3 C5 C6 N4 . . . . -170.1(3) ?
N3 C5 C6 S4 . . . . -169.7(3) ?
S3 C5 C6 S4 . . . . 11.6(5) ?
C7 S4 C6 N4 . . . . 8.8(3) ?
C7 S4 C6 C5 . . . . -172.9(3) ?
C6 S4 C7 C8 . . . . -18.8(3) ?
C6 N4 C8 C7 . . . . -20.4(4) ?
Fe1 N4 C8 C7 . . . . 170.5(2) ?
S4 C7 C8 N4 . . . . 25.1(4) ?
C12 N5 C9 C10 . . . . 0.6(5) ?
Fe1 N5 C9 C10 . . . . 178.9(2) ?
N5 C9 C10 C11 . . . . 1.2(5) ?
C12 N6 C11 C10 . . . . -0.8(5) ?
Fe1 N6 C11 C10 2_757 . . . -176.3(2) ?
C9 C10 C11 N6 . . . . -1.1(5) ?
C11 N6 C12 N5 . . . . 2.9(5) ?
Fe1 N6 C12 N5 2_757 . . . 179.0(3) ?
C11 N6 C12 C12 . . . 2_757 -177.6(4) ?
Fe1 N6 C12 C12 2_757 . . 2_757 -1.4(5) ?
C9 N5 C12 N6 . . . . -2.8(5) ?
Fe1 N5 C12 N6 . . . . 178.7(3) ?
C9 N5 C12 C12 . . . 2_757 177.6(3) ?
Fe1 N5 C12 C12 . . . 2_757 -0.8(5) ?
